data_1572970
loop_
_publ_author_name
'Sarkar, Utsav Dey'
'Rana, Mahima'
'Chakrapani, Harinath'

_publ_section_title
;
 Phenacylselenoesters allow facile selenium transfer and hydrogen selenide
 generation.
;
_journal_issue 46
_journal_name_full 'Chemical science'
_journal_page_first 19315
_journal_page_last 19321
_journal_paper_doi 10.1039/d4sc05788k
_journal_volume 15
_journal_year 2024
_chemical_formula_moiety 'C15 H12 O2 Se'
_chemical_formula_sum 'C15 H12 O2 Se'
_chemical_formula_weight 303.21
_space_group_crystal_system monoclinic
_space_group_IT_number 14
_space_group_name_Hall '-P 2ybc'
_space_group_name_H-M_alt 'P 1 21/c 1'
_atom_sites_solution_hydrogens geom
_atom_sites_solution_primary iterative
_audit_creation_date 2024-10-10
_audit_creation_method
;
Olex2 1.5
(compiled 2024.02.16 svn.r378c4104 for OlexSys, GUI svn.r6928)
;
_audit_update_record
;
2024-10-09 deposited with the CCDC.	2024-10-28 downloaded from the CCDC.
;
_cell_angle_alpha 90
_cell_angle_beta 97.074(2)
_cell_angle_gamma 90
_cell_formula_units_Z 4
_cell_length_a 13.0359(7)
_cell_length_b 12.4928(7)
_cell_length_c 7.6471(4)
_cell_measurement_reflns_used 9923
_cell_measurement_temperature 150.15
_cell_measurement_theta_max 25.064
_cell_measurement_theta_min 2.267
_cell_volume 1235.89(12)
_computing_cell_refinement 'SAINT v8.37A (Bruker, 2015)'
_computing_data_reduction 'SAINT v8.37A (Bruker, 2015)'
_computing_molecular_graphics 'Olex2 1.5 (Dolomanov et al., 2009)'
_computing_publication_material 'Olex2 1.5 (Dolomanov et al., 2009)'
_computing_structure_refinement 'XL  (Sheldrick, 2008)'
_computing_structure_solution 'olex2.solve 1.5 (Bourhis et al., 2015)'
_diffrn_ambient_temperature 150.15
_diffrn_measured_fraction_theta_full 0.998
_diffrn_measured_fraction_theta_max 0.998
_diffrn_measurement_device_type 'Bruker APEX-II CCD'
_diffrn_measurement_method '\f and \w scans'
_diffrn_radiation_type MoK\a
_diffrn_radiation_wavelength 0.71073
_diffrn_reflns_av_R_equivalents 0.0460
_diffrn_reflns_av_unetI/netI 0.0164
_diffrn_reflns_Laue_measured_fraction_full 0.998
_diffrn_reflns_Laue_measured_fraction_max 0.998
_diffrn_reflns_limit_h_max 15
_diffrn_reflns_limit_h_min -15
_diffrn_reflns_limit_k_max 14
_diffrn_reflns_limit_k_min -14
_diffrn_reflns_limit_l_max 9
_diffrn_reflns_limit_l_min -8
_diffrn_reflns_number 34104
_diffrn_reflns_point_group_measured_fraction_full 0.998
_diffrn_reflns_point_group_measured_fraction_max 0.998
_diffrn_reflns_theta_full 25.069
_diffrn_reflns_theta_max 25.069
_diffrn_reflns_theta_min 2.266
_diffrn_source_current 0.0
_diffrn_source_power 0.0
_diffrn_source_voltage 0.0
_diffrn_standards_number 0
_exptl_absorpt_coefficient_mu 3.028
_exptl_absorpt_correction_T_max 0.7452
_exptl_absorpt_correction_T_min 0.5549
_exptl_absorpt_correction_type multi-scan
_exptl_absorpt_process_details
;
SADABS-2016/2 (Bruker,2016/2) was used for absorption correction.
wR2(int) was 0.1461 before and 0.0664 after correction.
The Ratio of minimum to maximum transmission is 0.7446.
The \l/2 correction factor is Not present.
;
_exptl_crystal_colour 'clear colourless'
_exptl_crystal_colour_lustre clear
_exptl_crystal_colour_primary colourless
_exptl_crystal_density_diffrn 1.630
_exptl_crystal_description plate
_exptl_crystal_F_000 608
_exptl_crystal_size_max 0.341
_exptl_crystal_size_mid 0.215
_exptl_crystal_size_min 0.128
_refine_diff_density_max 0.281
_refine_diff_density_min -0.270
_refine_diff_density_rms 0.051
_refine_ls_extinction_method none
_refine_ls_goodness_of_fit_ref 1.089
_refine_ls_hydrogen_treatment constr
_refine_ls_matrix_type full
_refine_ls_number_parameters 163
_refine_ls_number_reflns 2192
_refine_ls_number_restraints 0
_refine_ls_restrained_S_all 1.089
_refine_ls_R_factor_all 0.0214
_refine_ls_R_factor_gt 0.0184
_refine_ls_shift/su_max 0.001
_refine_ls_shift/su_mean 0.000
_refine_ls_structure_factor_coef Fsqd
_refine_ls_weighting_details 'w=1/[\s^2^(Fo^2^)+(0.0164P)^2^+0.9889P] where P=(Fo^2^+2Fc^2^)/3'
_refine_ls_weighting_scheme calc
_refine_ls_wR_factor_gt 0.0445
_refine_ls_wR_factor_ref 0.0459
_reflns_Friedel_coverage 0.000
_reflns_number_gt 2032
_reflns_number_total 2192
_reflns_threshold_expression 'I > 2\s(I)'
_cod_data_source_file d4sc05788k2.cif
_cod_data_source_block 1b
_cod_depositor_comments 'Adding full bibliography for 1572970.cif.'
_cod_database_code 1572970
_shelx_shelxl_version_number 2014/7
_shelx_space_group_comment
;
The symmetry employed for this shelxl refinement is uniquely defined
by the following loop, which should always be used as a source of
symmetry information in preference to the above space-group names.
They are only intended as comments.
;
_olex2_refinement_description
;
1.a Secondary CH2 refined with riding coordinates:
 C8(H8A,H8B)
1.b Aromatic/amide H refined with riding coordinates:
 C3(H3), C6(H6), C5(H5), C4(H4), C7(H7), C11(H11), C12(H12), C13(H13),
 C14(H14), C15(H15)
;
_olex2_submission_special_instructions 'No special instructions were received'

loop_
_space_group_symop_operation_xyz
'x, y, z'
'-x, y+1/2, -z+1/2'
'-x, -y, -z'
'x, -y-1/2, z-1/2'

loop_
_atom_site_label
_atom_site_type_symbol
_atom_site_fract_x
_atom_site_fract_y
_atom_site_fract_z
_atom_site_U_iso_or_equiv
_atom_site_adp_type
_atom_site_occupancy
_atom_site_site_symmetry_order
_atom_site_calc_flag
_atom_site_refinement_flags_posn
_atom_site_refinement_flags_adp
_atom_site_refinement_flags_occupancy
_atom_site_disorder_assembly
_atom_site_disorder_group
Se1 Se 0.37104(2) 0.70362(2) 0.37783(2) 0.01842(7) Uani 1 1 d . . . . .
O1 O 0.39798(9) 0.48634(10) 0.34329(15) 0.0169(3) Uani 1 1 d . . . . .
C1 C 0.43753(13) 0.57150(14) 0.3190(2) 0.0133(3) Uani 1 1 d . . . . .
O2 O 0.16950(10) 0.61870(11) 0.15912(16) 0.0219(3) Uani 1 1 d . . . . .
C2 C 0.53538(13) 0.58490(14) 0.2398(2) 0.0132(3) Uani 1 1 d . . . . .
C3 C 0.58190(13) 0.49336(14) 0.1809(2) 0.0159(4) Uani 1 1 d . . . . .
H3 H 0.5530 0.4249 0.1979 0.019 Uiso 1 1 calc R U . . .
C6 C 0.66752(14) 0.69304(15) 0.1327(2) 0.0199(4) Uani 1 1 d . . . . .
H6 H 0.6972 0.7613 0.1169 0.024 Uiso 1 1 calc R U . . .
C5 C 0.71265(14) 0.60178(15) 0.0728(2) 0.0202(4) Uani 1 1 d . . . . .
H5 H 0.7728 0.6076 0.0147 0.024 Uiso 1 1 calc R U . . .
C4 C 0.67009(14) 0.50183(15) 0.0977(2) 0.0186(4) Uani 1 1 d . . . . .
H4 H 0.7015 0.4393 0.0576 0.022 Uiso 1 1 calc R U . . .
C7 C 0.57892(13) 0.68490(14) 0.2159(2) 0.0163(4) Uani 1 1 d . . . . .
H7 H 0.5480 0.7475 0.2566 0.020 Uiso 1 1 calc R U . . .
C8 C 0.25171(13) 0.63368(13) 0.4564(2) 0.0128(3) Uani 1 1 d . . . . .
H8A H 0.2758 0.5791 0.5461 0.015 Uiso 1 1 calc R U . . .
H8B H 0.2108 0.6874 0.5132 0.015 Uiso 1 1 calc R U . . .
C9 C 0.18220(13) 0.57987(14) 0.3065(2) 0.0152(4) Uani 1 1 d . . . . .
C10 C 0.12336(13) 0.48289(14) 0.3497(2) 0.0144(4) Uani 1 1 d . . . . .
C11 C 0.16038(13) 0.41186(14) 0.4835(2) 0.0156(4) Uani 1 1 d . . . . .
H11 H 0.2249 0.4252 0.5523 0.019 Uiso 1 1 calc R U . . .
C12 C 0.10354(14) 0.32207(14) 0.5165(2) 0.0187(4) Uani 1 1 d . . . . .
H12 H 0.1293 0.2739 0.6075 0.022 Uiso 1 1 calc R U . . .
C13 C 0.00907(14) 0.30229(15) 0.4171(3) 0.0215(4) Uani 1 1 d . . . . .
H13 H -0.0296 0.2405 0.4397 0.026 Uiso 1 1 calc R U . . .
C14 C -0.02882(14) 0.37300(16) 0.2847(2) 0.0232(4) Uani 1 1 d . . . . .
H14 H -0.0938 0.3598 0.2173 0.028 Uiso 1 1 calc R U . . .
C15 C 0.02783(13) 0.46260(15) 0.2505(2) 0.0191(4) Uani 1 1 d . . . . .
H15 H 0.0018 0.5105 0.1592 0.023 Uiso 1 1 calc R U . . .

loop_
_atom_site_aniso_label
_atom_site_aniso_U_11
_atom_site_aniso_U_22
_atom_site_aniso_U_33
_atom_site_aniso_U_23
_atom_site_aniso_U_13
_atom_site_aniso_U_12
Se1 0.01821(11) 0.01162(10) 0.02711(11) 0.00050(7) 0.00953(7) -0.00030(7)
O1 0.0195(6) 0.0129(6) 0.0186(6) 0.0001(5) 0.0043(5) -0.0025(5)
C1 0.0150(9) 0.0140(9) 0.0103(8) -0.0005(7) -0.0008(6) 0.0008(7)
O2 0.0197(7) 0.0286(7) 0.0175(7) 0.0079(6) 0.0023(5) 0.0059(6)
C2 0.0137(8) 0.0161(9) 0.0091(8) 0.0017(7) -0.0014(6) 0.0002(7)
C3 0.0183(9) 0.0159(9) 0.0130(8) 0.0006(7) -0.0004(7) -0.0005(7)
C6 0.0177(9) 0.0204(10) 0.0213(9) 0.0068(7) 0.0010(7) -0.0034(8)
C5 0.0151(9) 0.0305(11) 0.0151(9) 0.0037(8) 0.0022(7) 0.0002(8)
C4 0.0182(9) 0.0218(9) 0.0156(9) -0.0012(7) 0.0017(7) 0.0042(8)
C7 0.0170(9) 0.0155(9) 0.0157(9) 0.0017(7) -0.0002(7) 0.0011(7)
C8 0.0114(8) 0.0136(9) 0.0140(8) 0.0018(7) 0.0043(7) -0.0007(7)
C9 0.0122(8) 0.0174(9) 0.0166(9) 0.0016(7) 0.0043(7) 0.0076(7)
C10 0.0136(8) 0.0177(9) 0.0126(8) -0.0039(7) 0.0041(7) 0.0035(7)
C11 0.0133(8) 0.0165(9) 0.0167(9) -0.0028(7) 0.0005(7) 0.0023(7)
C12 0.0199(9) 0.0166(9) 0.0203(9) -0.0012(7) 0.0055(7) 0.0030(7)
C13 0.0190(9) 0.0192(10) 0.0279(10) -0.0082(8) 0.0091(8) -0.0037(8)
C14 0.0134(9) 0.0332(11) 0.0227(10) -0.0110(8) 0.0013(7) -0.0009(8)
C15 0.0166(9) 0.0262(10) 0.0143(9) -0.0025(7) 0.0014(7) 0.0052(8)

loop_
_atom_type_symbol
_atom_type_description
_atom_type_scat_dispersion_real
_atom_type_scat_dispersion_imag
_atom_type_scat_source
C C 0.0033 0.0016 'International Tables Vol C Tables 4.2.6.8 and 6.1.1.4'
H H 0.0000 0.0000 'International Tables Vol C Tables 4.2.6.8 and 6.1.1.4'
O O 0.0106 0.0060 'International Tables Vol C Tables 4.2.6.8 and 6.1.1.4'
Se Se -0.0929 2.2259 'International Tables Vol C Tables 4.2.6.8 and 6.1.1.4'

loop_
_geom_angle_atom_site_label_1
_geom_angle_atom_site_label_2
_geom_angle_atom_site_label_3
_geom_angle
_geom_angle_site_symmetry_1
_geom_angle_site_symmetry_3
_geom_angle_publ_flag
C1 Se1 C8 94.96(7) . . ?
O1 C1 Se1 120.15(13) . . ?
O1 C1 C2 124.47(15) . . ?
C2 C1 Se1 115.35(12) . . ?
C3 C2 C1 117.90(15) . . ?
C7 C2 C1 122.53(15) . . ?
C7 C2 C3 119.50(16) . . ?
C2 C3 H3 119.9 . . ?
C4 C3 C2 120.28(17) . . ?
C4 C3 H3 119.9 . . ?
C5 C6 H6 119.9 . . ?
C5 C6 C7 120.11(17) . . ?
C7 C6 H6 119.9 . . ?
C6 C5 H5 120.0 . . ?
C6 C5 C4 120.09(17) . . ?
C4 C5 H5 120.0 . . ?
C3 C4 C5 119.97(17) . . ?
C3 C4 H4 120.0 . . ?
C5 C4 H4 120.0 . . ?
C2 C7 H7 120.0 . . ?
C6 C7 C2 120.04(17) . . ?
C6 C7 H7 120.0 . . ?
Se1 C8 H8A 109.0 . . ?
Se1 C8 H8B 109.0 . . ?
H8A C8 H8B 107.8 . . ?
C9 C8 Se1 112.92(11) . . ?
C9 C8 H8A 109.0 . . ?
C9 C8 H8B 109.0 . . ?
O2 C9 C8 121.29(16) . . ?
O2 C9 C10 120.82(16) . . ?
C10 C9 C8 117.71(14) . . ?
C11 C10 C9 122.54(15) . . ?
C11 C10 C15 119.14(17) . . ?
C15 C10 C9 118.32(16) . . ?
C10 C11 H11 119.8 . . ?
C12 C11 C10 120.31(16) . . ?
C12 C11 H11 119.8 . . ?
C11 C12 H12 119.9 . . ?
C11 C12 C13 120.21(17) . . ?
C13 C12 H12 119.9 . . ?
C12 C13 H13 120.1 . . ?
C12 C13 C14 119.90(17) . . ?
C14 C13 H13 120.1 . . ?
C13 C14 H14 119.9 . . ?
C15 C14 C13 120.16(17) . . ?
C15 C14 H14 119.9 . . ?
C10 C15 H15 119.9 . . ?
C14 C15 C10 120.28(17) . . ?
C14 C15 H15 119.9 . . ?

loop_
_geom_bond_atom_site_label_1
_geom_bond_atom_site_label_2
_geom_bond_distance
_geom_bond_site_symmetry_2
_geom_bond_publ_flag
Se1 C1 1.9427(17) . ?
Se1 C8 1.9429(16) . ?
O1 C1 1.206(2) . ?
C1 C2 1.487(2) . ?
O2 C9 1.220(2) . ?
C2 C3 1.395(2) . ?
C2 C7 1.393(2) . ?
C3 H3 0.9500 . ?
C3 C4 1.385(3) . ?
C6 H6 0.9500 . ?
C6 C5 1.386(3) . ?
C6 C7 1.389(3) . ?
C5 H5 0.9500 . ?
C5 C4 1.389(3) . ?
C4 H4 0.9500 . ?
C7 H7 0.9500 . ?
C8 H8A 0.9900 . ?
C8 H8B 0.9900 . ?
C8 C9 1.527(2) . ?
C9 C10 1.492(2) . ?
C10 C11 1.395(2) . ?
C10 C15 1.399(2) . ?
C11 H11 0.9500 . ?
C11 C12 1.385(3) . ?
C12 H12 0.9500 . ?
C12 C13 1.387(3) . ?
C13 H13 0.9500 . ?
C13 C14 1.388(3) . ?
C14 H14 0.9500 . ?
C14 C15 1.384(3) . ?
C15 H15 0.9500 . ?

loop_
_geom_torsion_atom_site_label_1
_geom_torsion_atom_site_label_2
_geom_torsion_atom_site_label_3
_geom_torsion_atom_site_label_4
_geom_torsion
_geom_torsion_site_symmetry_1
_geom_torsion_site_symmetry_2
_geom_torsion_site_symmetry_3
_geom_torsion_site_symmetry_4
_geom_torsion_publ_flag
Se1 C1 C2 C3 -174.58(12) . . . . ?
Se1 C1 C2 C7 2.6(2) . . . . ?
Se1 C8 C9 O2 -35.0(2) . . . . ?
Se1 C8 C9 C10 149.87(12) . . . . ?
O1 C1 C2 C3 3.6(2) . . . . ?
O1 C1 C2 C7 -179.28(16) . . . . ?
C1 C2 C3 C4 176.57(15) . . . . ?
C1 C2 C7 C6 -176.58(15) . . . . ?
O2 C9 C10 C11 154.01(16) . . . . ?
O2 C9 C10 C15 -25.5(2) . . . . ?
C2 C3 C4 C5 0.1(3) . . . . ?
C3 C2 C7 C6 0.5(2) . . . . ?
C6 C5 C4 C3 0.6(3) . . . . ?
C5 C6 C7 C2 0.2(3) . . . . ?
C7 C2 C3 C4 -0.7(2) . . . . ?
C7 C6 C5 C4 -0.8(3) . . . . ?
C8 C9 C10 C11 -30.9(2) . . . . ?
C8 C9 C10 C15 149.65(15) . . . . ?
C9 C10 C11 C12 -178.98(15) . . . . ?
C9 C10 C15 C14 179.30(15) . . . . ?
C10 C11 C12 C13 -0.3(3) . . . . ?
C11 C10 C15 C14 -0.2(3) . . . . ?
C11 C12 C13 C14 -0.3(3) . . . . ?
C12 C13 C14 C15 0.6(3) . . . . ?
C13 C14 C15 C10 -0.3(3) . . . . ?
C15 C10 C11 C12 0.5(2) . . . . ?
